data_7210189
loop_
_publ_author_name
'Ainscough, Eric W.'
'Brodie, Andrew M.'
'Davidson, Ross J.'
'Jameson, Geoffrey B.'
'Otter, Carl A.'

_publ_section_title
;
 Flexible pyridyloxy-substituted cyclotetraphosphazene platforms linked by
 silver(i)
;
_journal_issue 21
_journal_name_full CrystEngComm
_journal_page_first 4379
_journal_paper_doi 10.1039/c3ce40395e
_journal_volume 15
_journal_year 2013
_chemical_formula_moiety 'C40 H32 Ag N12 O8 P4, F6 P, 0.37(C4 O), 0.63(C2 N)'
_chemical_formula_sum 'C42.75 H32 Ag F6 N12.63 O8.37 P5'
_chemical_formula_weight 1233.31
_chemical_name_systematic
;
?
;
_space_group_IT_number 9
_symmetry_cell_setting monoclinic
_symmetry_space_group_name_Hall 'C -2yc'
_symmetry_space_group_name_H-M 'C 1 c 1'
_atom_sites_solution_hydrogens geom
_atom_sites_solution_primary direct
_atom_sites_solution_secondary difmap
_audit_creation_method SHELXL-97
_cell_angle_alpha 90.00
_cell_angle_beta 91.6320(10)
_cell_angle_gamma 90.00
_cell_formula_units_Z 4
_cell_length_a 11.1835(3)
_cell_length_b 31.5719(9)
_cell_length_c 14.7373(4)
_cell_measurement_temperature 78(2)
_cell_volume 5201.4(2)
_computing_structure_refinement 'SHELXL-97 (Sheldrick, 1997)'
_computing_structure_solution 'SHELXS-97 (Sheldrick, 1990)'
_diffrn_ambient_temperature 78(2)
_diffrn_measured_fraction_theta_full 0.995
_diffrn_measured_fraction_theta_max 0.995
_diffrn_measurement_device_type 'CCD Area detector'
_diffrn_measurement_method 'phi and omega scans'
_diffrn_radiation_monochromator graphite
_diffrn_radiation_source 'fine-focus sealed tube'
_diffrn_radiation_type MoK\a
_diffrn_radiation_wavelength 0.71073
_diffrn_reflns_av_R_equivalents 0.0273
_diffrn_reflns_av_sigmaI/netI 0.0493
_diffrn_reflns_limit_h_max 13
_diffrn_reflns_limit_h_min -13
_diffrn_reflns_limit_k_max 22
_diffrn_reflns_limit_k_min -39
_diffrn_reflns_limit_l_max 17
_diffrn_reflns_limit_l_min -18
_diffrn_reflns_number 15541
_diffrn_reflns_theta_full 26.39
_diffrn_reflns_theta_max 26.39
_diffrn_reflns_theta_min 2.77
_exptl_absorpt_coefficient_mu 0.627
_exptl_absorpt_correction_T_max 0.9428
_exptl_absorpt_correction_T_min 0.8141
_exptl_absorpt_correction_type multi-scan
_exptl_absorpt_process_details SADABS
_exptl_crystal_colour colourless
_exptl_crystal_density_diffrn 1.575
_exptl_crystal_density_method 'not measured'
_exptl_crystal_description needle
_exptl_crystal_F_000 2450
_exptl_crystal_size_max 0.36
_exptl_crystal_size_mid 0.18
_exptl_crystal_size_min 0.10
_refine_diff_density_max 0.678
_refine_diff_density_min -0.621
_refine_diff_density_rms 0.077
_refine_ls_abs_structure_details 'Flack H D (1983), Acta Cryst. A39, 876-881'
_refine_ls_abs_structure_Flack 0.00
_refine_ls_extinction_method none
_refine_ls_goodness_of_fit_ref 1.113
_refine_ls_hydrogen_treatment constr
_refine_ls_matrix_type full
_refine_ls_number_parameters 752
_refine_ls_number_reflns 9377
_refine_ls_number_restraints 156
_refine_ls_restrained_S_all 1.109
_refine_ls_R_factor_all 0.0430
_refine_ls_R_factor_gt 0.0378
_refine_ls_shift/su_max 0.001
_refine_ls_shift/su_mean 0.000
_refine_ls_structure_factor_coef Fsqd
_refine_ls_weighting_details 'calc w=1/[\s^2^(Fo^2^)+(0.0244P)^2^+13.1432P] where P=(Fo^2^+2Fc^2^)/3'
_refine_ls_weighting_scheme calc
_refine_ls_wR_factor_gt 0.0862
_refine_ls_wR_factor_ref 0.0904
_reflns_number_gt 8772
_reflns_number_total 9377
_reflns_threshold_expression >2sigma(I)
_cod_data_source_file c3ce40395e.txt
_cod_data_source_block '[agl](pf6)'
_cod_database_code 7210189

loop_
_symmetry_equiv_pos_as_xyz
'x, y, z'
'x, -y, z+1/2'
'x+1/2, y+1/2, z'
'x+1/2, -y+1/2, z+1/2'

loop_
_atom_site_label
_atom_site_type_symbol
_atom_site_fract_x
_atom_site_fract_y
_atom_site_fract_z
_atom_site_U_iso_or_equiv
_atom_site_adp_type
_atom_site_occupancy
_atom_site_symmetry_multiplicity
_atom_site_calc_flag
_atom_site_refinement_flags
_atom_site_disorder_assembly
_atom_site_disorder_group
C74 C -0.1423(5) 0.07779(18) 0.7934(4) 0.0423(13) Uani 1 1 d . . .
H74 H -0.1999 0.0577 0.8069 0.051 Uiso 1 1 calc R . .
C33 C 0.5934(6) 0.03391(18) 1.0576(5) 0.0570(19) Uani 1 1 d . . .
H33 H 0.6316 0.0177 1.1025 0.068 Uiso 1 1 calc R . .
C53 C 0.0002(7) 0.0467(2) 1.0015(5) 0.0667(19) Uani 1 1 d U . .
H53 H -0.0428 0.0320 0.9567 0.080 Uiso 1 1 calc R . .
C52 C 0.1024(6) 0.0705(2) 0.9789(4) 0.0505(15) Uani 1 1 d U . .
H52 H 0.1294 0.0720 0.9199 0.061 Uiso 1 1 calc R . .
C54 C -0.0344(6) 0.0453(2) 1.0887(4) 0.0542(15) Uani 1 1 d U . .
H54 H -0.1007 0.0294 1.1042 0.065 Uiso 1 1 calc R . .
C84 C 0.0592(4) 0.34877(15) 0.7656(3) 0.0284(10) Uani 1 1 d . . .
H84 H 0.0516 0.3769 0.7474 0.034 Uiso 1 1 calc R . .
C83 C 0.0593(4) 0.31623(15) 0.7019(3) 0.0274(10) Uani 1 1 d . . .
H83 H 0.0515 0.3224 0.6403 0.033 Uiso 1 1 calc R . .
C85 C 0.0705(4) 0.33842(14) 0.8564(3) 0.0252(9) Uani 1 1 d . . .
H85 H 0.0688 0.3601 0.8991 0.030 Uiso 1 1 calc R . .
Ag1 Ag 0.59670(2) 0.218912(9) 0.53546(2) 0.02288(8) Uani 1 1 d . . .
P1 P 0.41688(9) 0.20116(3) 0.75796(7) 0.0170(2) Uani 1 1 d . . .
P4 P 0.18058(9) 0.19158(3) 0.82087(7) 0.0159(2) Uani 1 1 d . . .
P2 P 0.51317(9) 0.17593(3) 0.93605(7) 0.0169(2) Uani 1 1 d . . .
P3 P 0.27073(9) 0.15901(3) 0.99086(7) 0.0161(2) Uani 1 1 d . . .
P5 P 0.76024(13) 0.04705(4) 0.35136(9) 0.0338(3) Uani 1 1 d . . .
C24 C 0.3700(4) 0.33882(14) 0.5650(3) 0.0233(9) Uani 1 1 d . . .
H24 H 0.3473 0.3608 0.5263 0.028 Uiso 1 1 calc R . .
O4 O 0.6017(2) 0.21243(9) 0.97380(19) 0.0200(6) Uani 1 1 d . . .
O8 O 0.0951(2) 0.22764(9) 0.86057(18) 0.0177(6) Uani 1 1 d . . .
O7 O 0.1042(3) 0.16888(9) 0.74122(17) 0.0196(6) Uani 1 1 d . . .
F1 F 0.6360(3) 0.06617(10) 0.3835(2) 0.0411(8) Uani 1 1 d . . .
N46 N 0.4618(3) 0.26524(12) 0.9501(2) 0.0237(8) Uani 1 1 d . . .
O3 O 0.6052(3) 0.13876(9) 0.9601(2) 0.0214(6) Uani 1 1 d . . .
O1 O 0.4122(3) 0.17125(9) 0.66954(18) 0.0211(6) Uani 1 1 d . . .
C13 C 0.5682(5) 0.06994(16) 0.6781(4) 0.0356(12) Uani 1 1 d . . .
H13 H 0.5639 0.0434 0.7052 0.043 Uiso 1 1 calc R . .
C21 C 0.4401(4) 0.27412(12) 0.6726(3) 0.0165(8) Uani 1 1 d . . .
O5 O 0.2645(3) 0.11329(9) 1.03562(18) 0.0210(6) Uani 1 1 d . . .
C42 C 0.6536(4) 0.28136(14) 1.0215(3) 0.0240(9) Uani 1 1 d . . .
H42 H 0.7283 0.2716 1.0414 0.029 Uiso 1 1 calc R . .
C71 C 0.0204(4) 0.13772(13) 0.7596(3) 0.0202(8) Uani 1 1 d . . .
C12 C 0.4859(5) 0.10099(15) 0.6973(3) 0.0321(11) Uani 1 1 d . . .
H12 H 0.4245 0.0959 0.7371 0.038 Uiso 1 1 calc R . .
N16 N 0.5826(3) 0.14995(12) 0.5982(2) 0.0239(8) Uani 1 1 d . . .
F3 F 0.6891(3) 0.00589(11) 0.3150(3) 0.0638(10) Uani 1 1 d . . .
N1 N 0.4973(3) 0.17853(11) 0.8310(2) 0.0183(7) Uani 1 1 d . . .
O2 O 0.4885(3) 0.24204(9) 0.72668(18) 0.0193(6) Uani 1 1 d . . .
O6 O 0.1926(3) 0.18864(9) 1.05398(18) 0.0192(6) Uani 1 1 d . . .
C64 C 0.2858(4) 0.24517(18) 1.2949(3) 0.0338(12) Uani 1 1 d . . .
H64 H 0.3061 0.2595 1.3484 0.041 Uiso 1 1 calc R . .
C45 C 0.4326(5) 0.30622(15) 0.9613(3) 0.0292(10) Uani 1 1 d . . .
H45 H 0.3567 0.3149 0.9417 0.035 Uiso 1 1 calc R . .
C22 C 0.3902(4) 0.30927(14) 0.7135(3) 0.0246(9) Uani 1 1 d . . .
H22 H 0.3809 0.3105 0.7759 0.029 Uiso 1 1 calc R . .
N3 N 0.2015(3) 0.15737(11) 0.8968(2) 0.0188(7) Uani 1 1 d . . .
N4 N 0.2850(3) 0.21552(11) 0.7744(2) 0.0194(7) Uani 1 1 d . . .
F4 F 0.8844(3) 0.02751(11) 0.3192(2) 0.0511(9) Uani 1 1 d . . .
F6 F 0.8255(4) 0.08911(13) 0.3823(3) 0.0779(13) Uani 1 1 d . . .
C44 C 0.5085(5) 0.33626(16) 1.0003(3) 0.0337(11) Uani 1 1 d . . .
H44 H 0.4848 0.3643 1.0060 0.040 Uiso 1 1 calc R . .
C11 C 0.4976(4) 0.14001(14) 0.6552(3) 0.0219(9) Uani 1 1 d . . .
C25 C 0.4187(4) 0.30250(13) 0.5310(3) 0.0204(8) Uani 1 1 d . . .
H25 H 0.4276 0.3003 0.4686 0.024 Uiso 1 1 calc R . .
C15 C 0.6615(4) 0.11929(15) 0.5799(3) 0.0283(10) Uani 1 1 d . . .
H15 H 0.7221 0.1253 0.5399 0.034 Uiso 1 1 calc R . .
C23 C 0.3551(4) 0.34228(14) 0.6580(3) 0.0277(10) Uani 1 1 d . . .
H23 H 0.3218 0.3666 0.6823 0.033 Uiso 1 1 calc R . .
C61 C 0.2301(4) 0.20627(15) 1.1363(3) 0.0215(9) Uani 1 1 d . . .
N2 N 0.4042(3) 0.17298(11) 1.0001(2) 0.0193(7) Uani 1 1 d . . .
N26 N 0.4546(3) 0.26960(11) 0.5844(2) 0.0183(7) Uani 1 1 d . . .
N56 N 0.1259(4) 0.09053(13) 1.1347(3) 0.0370(10) Uani 1 1 d . . .
C41 C 0.5688(4) 0.25439(13) 0.9810(3) 0.0204(8) Uani 1 1 d . . .
C43 C 0.6209(4) 0.32310(14) 1.0304(3) 0.0289(11) Uani 1 1 d . . .
H43 H 0.6742 0.3425 1.0566 0.035 Uiso 1 1 calc R . .
C62 C 0.2469(4) 0.18129(16) 1.2128(3) 0.0277(10) Uani 1 1 d . . .
H62 H 0.2400 0.1520 1.2098 0.033 Uiso 1 1 calc R . .
C63 C 0.2746(4) 0.20187(18) 1.2949(3) 0.0324(11) Uani 1 1 d . . .
H63 H 0.2851 0.1865 1.3484 0.039 Uiso 1 1 calc R . .
C14 C 0.6575(5) 0.07907(15) 0.6175(3) 0.0299(10) Uani 1 1 d . . .
H14 H 0.7134 0.0586 0.6025 0.036 Uiso 1 1 calc R . .
N36 N 0.4814(4) 0.08231(13) 0.9214(3) 0.0331(9) Uani 1 1 d . . .
F5 F 0.7818(4) 0.02587(15) 0.4471(2) 0.0738(13) Uani 1 1 d . . .
C55 C 0.0274(6) 0.0671(2) 1.1527(4) 0.0499(15) Uani 1 1 d U . .
H55 H 0.0016 0.0661 1.2121 0.060 Uiso 1 1 calc R . .
C35 C 0.4507(5) 0.04148(17) 0.9369(4) 0.0423(13) Uani 1 1 d . . .
H35 H 0.3904 0.0295 0.9004 0.051 Uiso 1 1 calc R . .
C31 C 0.5672(4) 0.09740(14) 0.9741(3) 0.0239(9) Uani 1 1 d . . .
F2 F 0.7366(4) 0.06788(13) 0.2530(2) 0.0652(11) Uani 1 1 d . . .
C34 C 0.5036(5) 0.01662(16) 1.0035(4) 0.0472(15) Uani 1 1 d . . .
H34 H 0.4792 -0.0112 1.0118 0.057 Uiso 1 1 calc R . .
C51 C 0.1587(4) 0.09116(14) 1.0493(3) 0.0271(10) Uani 1 1 d U . .
C65 C 0.2668(4) 0.26742(16) 1.2146(3) 0.0295(10) Uani 1 1 d . . .
H65 H 0.2746 0.2967 1.2154 0.035 Uiso 1 1 calc R . .
C75 C -0.1570(5) 0.11985(18) 0.8172(3) 0.0376(12) Uani 1 1 d . . .
H75 H -0.2270 0.1275 0.8456 0.045 Uiso 1 1 calc R . .
N76 N -0.0759(4) 0.15024(12) 0.8018(3) 0.0279(8) Uani 1 1 d . . .
C72 C 0.0437(5) 0.09723(15) 0.7315(3) 0.0362(12) Uani 1 1 d . . .
H72 H 0.1135 0.0906 0.7016 0.043 Uiso 1 1 calc R . .
C73 C -0.0410(6) 0.06655(17) 0.7495(4) 0.0487(15) Uani 1 1 d . . .
H73 H -0.0290 0.0386 0.7319 0.058 Uiso 1 1 calc R . .
C32 C 0.6259(5) 0.07564(18) 1.0442(4) 0.0440(14) Uani 1 1 d . . .
H32 H 0.6846 0.0886 1.0806 0.053 Uiso 1 1 calc R . .
N86 N 0.0841(3) 0.29829(11) 0.8859(2) 0.0200(7) Uani 1 1 d . . .
N61 N 0.2375(3) 0.24810(13) 1.1352(2) 0.0247(8) Uani 1 1 d . . .
C81 C 0.0850(4) 0.26784(13) 0.8231(3) 0.0180(8) Uani 1 1 d . . .
C82 C 0.0709(4) 0.27488(14) 0.7307(3) 0.0235(9) Uani 1 1 d . . .
H82 H 0.0694 0.2525 0.6895 0.028 Uiso 1 1 calc R . .
C92A C 0.796(2) 0.4320(7) 0.8970(14) 0.075(4) Uani 0.373(11) 1 d PDU A 1
O9A O 0.7708(13) 0.4668(4) 0.8366(8) 0.074(4) Uani 0.373(11) 1 d PDU A 1
C93A C 0.730(2) 0.4367(8) 0.9817(15) 0.074(7) Uani 0.373(11) 1 d PDU A 1
C94A C 0.833(2) 0.4686(8) 0.7514(15) 0.074(4) Uani 0.373(11) 1 d PDU A 1
C95A C 0.787(3) 0.5036(9) 0.6950(17) 0.080(8) Uani 0.373(11) 1 d PDU A 1
N90D N 0.7605(16) 0.5150(5) 0.7103(13) 0.045(5) Uani 0.317(10) 1 d PDU B 2
C93D C 0.8916(12) 0.4488(4) 0.7265(9) 0.023(3) Uani 0.317(10) 1 d PDU B 2
C92D C 0.8173(11) 0.4862(4) 0.7222(9) 0.017(3) Uani 0.317(10) 1 d PDU B 2
C92B C 0.7375(16) 0.4252(6) 0.9438(15) 0.045(5) Uani 0.312(9) 1 d PDU C 3
C93B C 0.6385(19) 0.4526(7) 0.9591(17) 0.067(7) Uani 0.312(9) 1 d PDU C 3
N90B N 0.8131(16) 0.4022(6) 0.9455(14) 0.068(6) Uani 0.312(9) 1 d PDU C 3

loop_
_atom_site_aniso_label
_atom_site_aniso_U_11
_atom_site_aniso_U_22
_atom_site_aniso_U_33
_atom_site_aniso_U_23
_atom_site_aniso_U_13
_atom_site_aniso_U_12
C74 0.045(3) 0.044(3) 0.038(3) 0.005(2) -0.011(2) -0.023(3)
C33 0.051(4) 0.039(3) 0.082(5) 0.027(3) 0.000(4) -0.003(3)
C53 0.067(2) 0.066(2) 0.067(2) 0.0013(10) -0.0008(10) -0.0031(10)
C52 0.0514(17) 0.0505(17) 0.0495(17) 0.0019(10) 0.0005(10) -0.0037(10)
C54 0.0529(17) 0.0538(17) 0.0558(17) 0.0042(10) 0.0007(10) -0.0007(10)
C84 0.032(3) 0.029(2) 0.024(2) 0.0060(18) 0.0018(19) -0.0018(19)
C83 0.029(3) 0.036(3) 0.017(2) 0.0078(19) 0.0013(18) 0.003(2)
C85 0.034(3) 0.024(2) 0.019(2) -0.0019(17) 0.0050(18) -0.0046(18)
Ag1 0.03155(17) 0.02280(14) 0.01454(13) 0.00085(14) 0.00479(11) 0.00185(15)
P1 0.0169(5) 0.0202(5) 0.0139(5) 0.0016(4) 0.0038(4) -0.0010(4)
P4 0.0155(5) 0.0200(5) 0.0124(5) -0.0003(4) 0.0012(4) -0.0012(4)
P2 0.0159(5) 0.0212(5) 0.0137(5) 0.0024(4) 0.0015(4) -0.0004(4)
P3 0.0158(5) 0.0210(5) 0.0115(5) 0.0017(4) 0.0018(4) -0.0021(4)
P5 0.0415(7) 0.0250(6) 0.0357(7) 0.0021(5) 0.0161(6) 0.0044(5)
C24 0.021(2) 0.025(2) 0.024(2) 0.0070(17) 0.0017(18) 0.0029(18)
O4 0.0159(14) 0.0230(15) 0.0211(15) 0.0009(11) 0.0001(12) -0.0010(11)
O8 0.0200(15) 0.0191(14) 0.0142(14) -0.0002(11) 0.0044(11) -0.0005(11)
O7 0.0219(15) 0.0263(15) 0.0107(13) -0.0019(11) -0.0005(11) -0.0038(12)
F1 0.0450(19) 0.0313(16) 0.0479(19) 0.0037(14) 0.0151(15) 0.0103(14)
N46 0.028(2) 0.0264(19) 0.0168(17) -0.0062(15) -0.0002(15) 0.0018(16)
O3 0.0171(15) 0.0229(15) 0.0240(15) 0.0053(12) -0.0023(11) 0.0000(11)
O1 0.0259(16) 0.0249(15) 0.0126(13) -0.0020(11) 0.0026(11) -0.0005(12)
C13 0.053(3) 0.020(2) 0.034(3) 0.001(2) 0.009(2) 0.000(2)
C21 0.0126(18) 0.021(2) 0.0165(19) 0.0010(15) 0.0027(15) -0.0039(15)
O5 0.0210(15) 0.0234(15) 0.0186(14) 0.0052(12) 0.0017(12) -0.0041(12)
C42 0.026(2) 0.028(2) 0.018(2) 0.0004(17) 0.0033(17) -0.0034(19)
C71 0.022(2) 0.022(2) 0.016(2) 0.0019(16) -0.0048(16) -0.0047(17)
C12 0.041(3) 0.027(2) 0.029(2) -0.0022(19) 0.012(2) -0.003(2)
N16 0.027(2) 0.0260(19) 0.0184(17) 0.0014(14) 0.0014(15) -0.0002(15)
F3 0.057(2) 0.0401(19) 0.095(3) -0.020(2) 0.012(2) 0.0008(17)
N1 0.0146(17) 0.0256(18) 0.0151(16) 0.0030(14) 0.0044(13) 0.0028(14)
O2 0.0168(14) 0.0255(15) 0.0160(14) 0.0020(11) 0.0045(11) -0.0007(12)
O6 0.0173(15) 0.0269(15) 0.0134(13) -0.0010(11) 0.0002(11) 0.0006(12)
C64 0.015(2) 0.062(4) 0.024(2) -0.012(2) 0.0006(18) 0.007(2)
C45 0.034(3) 0.034(3) 0.020(2) -0.0012(19) 0.0016(19) 0.008(2)
C22 0.030(2) 0.027(2) 0.017(2) -0.0010(17) 0.0059(17) 0.0017(18)
N3 0.0193(18) 0.0215(17) 0.0154(16) 0.0003(14) -0.0005(14) -0.0018(14)
N4 0.0180(18) 0.0241(18) 0.0162(17) 0.0046(14) -0.0008(14) -0.0011(14)
F4 0.053(2) 0.0438(19) 0.058(2) 0.0075(16) 0.0325(17) 0.0107(15)
F6 0.049(2) 0.056(2) 0.129(4) -0.038(3) 0.009(2) -0.0064(18)
C44 0.052(3) 0.028(2) 0.022(2) -0.0030(19) 0.006(2) 0.000(2)
C11 0.030(2) 0.021(2) 0.0147(19) -0.0037(16) 0.0025(17) -0.0014(17)
C25 0.015(2) 0.028(2) 0.018(2) 0.0028(17) 0.0003(16) -0.0012(16)
C15 0.032(3) 0.033(2) 0.020(2) 0.0004(18) 0.0007(19) 0.001(2)
C23 0.029(2) 0.021(2) 0.033(3) 0.0004(19) 0.006(2) 0.0013(19)
C61 0.012(2) 0.040(3) 0.0123(19) -0.0041(17) 0.0014(15) 0.0005(17)
N2 0.0178(18) 0.0291(19) 0.0110(16) 0.0005(14) 0.0002(13) -0.0033(14)
N26 0.0161(17) 0.0232(18) 0.0157(16) 0.0010(13) 0.0039(13) -0.0009(13)
N56 0.033(2) 0.033(2) 0.046(3) 0.011(2) 0.015(2) -0.0015(18)
C41 0.021(2) 0.025(2) 0.0155(19) 0.0001(16) 0.0052(16) -0.0006(17)
C43 0.040(3) 0.029(2) 0.017(2) -0.004(2) 0.004(2) -0.009(2)
C62 0.025(2) 0.040(3) 0.018(2) 0.0017(19) 0.0056(18) 0.001(2)
C63 0.021(2) 0.058(3) 0.019(2) -0.002(2) 0.0021(18) 0.007(2)
C14 0.039(3) 0.028(2) 0.023(2) -0.0091(19) 0.001(2) 0.001(2)
N36 0.042(3) 0.035(2) 0.023(2) -0.0036(17) 0.0062(18) -0.0099(19)
F5 0.066(3) 0.110(3) 0.046(2) 0.034(2) 0.0236(18) 0.044(2)
C55 0.0494(17) 0.0495(17) 0.0510(17) 0.0033(10) 0.0038(10) -0.0001(10)
C35 0.053(3) 0.038(3) 0.036(3) -0.013(2) 0.016(3) -0.016(3)
C31 0.024(2) 0.022(2) 0.027(2) 0.0020(17) 0.0103(18) 0.0014(17)
F2 0.078(3) 0.068(2) 0.051(2) 0.0208(19) 0.0257(19) 0.019(2)
C34 0.052(4) 0.021(2) 0.069(4) 0.005(3) 0.019(3) -0.001(2)
C51 0.0272(12) 0.0265(12) 0.0275(12) 0.0027(9) 0.0009(9) -0.0008(9)
C65 0.017(2) 0.040(3) 0.032(3) -0.013(2) -0.0031(18) 0.0023(19)
C75 0.029(3) 0.051(3) 0.032(3) 0.005(2) 0.001(2) -0.014(2)
N76 0.027(2) 0.029(2) 0.027(2) 0.0009(16) 0.0024(16) -0.0019(16)
C72 0.043(3) 0.029(3) 0.037(3) -0.008(2) 0.002(2) 0.000(2)
C73 0.073(4) 0.023(3) 0.049(3) -0.005(2) -0.010(3) -0.013(3)
C32 0.030(3) 0.045(3) 0.057(4) 0.027(3) -0.005(3) -0.007(2)
N86 0.0226(18) 0.0208(17) 0.0165(17) -0.0005(14) 0.0021(14) -0.0028(14)
N61 0.0186(19) 0.035(2) 0.0207(18) -0.0061(16) 0.0016(14) 0.0002(15)
C81 0.016(2) 0.022(2) 0.0159(19) 0.0000(15) 0.0003(15) -0.0018(16)
C82 0.023(2) 0.032(2) 0.015(2) -0.0048(17) -0.0014(17) 0.0015(18)
C92A 0.075(4) 0.075(4) 0.075(4) -0.0003(8) 0.0020(8) -0.0002(8)
O9A 0.074(4) 0.074(4) 0.075(4) -0.0005(7) 0.0020(7) -0.0003(7)
C93A 0.074(7) 0.073(7) 0.074(7) 0.001(2) 0.003(2) -0.002(2)
C94A 0.074(4) 0.074(4) 0.074(4) -0.0004(8) 0.0019(8) -0.0004(8)
C95A 0.080(8) 0.081(8) 0.080(8) -0.001(2) 0.002(2) -0.002(2)
N90D 0.044(5) 0.044(5) 0.048(5) -0.002(2) 0.001(2) 0.000(2)
C93D 0.022(4) 0.023(4) 0.025(4) 0.0004(19) 0.0009(19) 0.0011(19)
C92D 0.017(3) 0.016(3) 0.017(3) -0.0002(10) 0.0001(10) -0.0003(10)
C92B 0.045(5) 0.045(5) 0.045(5) 0.0000(10) 0.0019(10) -0.0003(10)
C93B 0.067(7) 0.067(7) 0.068(7) 0.000(2) 0.002(2) 0.000(2)
N90B 0.068(6) 0.067(6) 0.069(6) 0.002(2) 0.004(2) 0.000(2)

loop_
_atom_type_symbol
_atom_type_description
_atom_type_scat_dispersion_real
_atom_type_scat_dispersion_imag
_atom_type_scat_source
C C 0.0033 0.0016 'International Tables Vol C Tables 4.2.6.8 and 6.1.1.4'
H H 0.0000 0.0000 'International Tables Vol C Tables 4.2.6.8 and 6.1.1.4'
N N 0.0061 0.0033 'International Tables Vol C Tables 4.2.6.8 and 6.1.1.4'
O O 0.0106 0.0060 'International Tables Vol C Tables 4.2.6.8 and 6.1.1.4'
F F 0.0171 0.0103 'International Tables Vol C Tables 4.2.6.8 and 6.1.1.4'
P P 0.1023 0.0942 'International Tables Vol C Tables 4.2.6.8 and 6.1.1.4'
Ag Ag -0.8971 1.1015 'International Tables Vol C Tables 4.2.6.8 and 6.1.1.4'

loop_
_geom_angle_atom_site_label_1
_geom_angle_atom_site_label_2
_geom_angle_atom_site_label_3
_geom_angle
_geom_angle_site_symmetry_1
_geom_angle_site_symmetry_3
C73 C74 C75 118.4(5) . .
C73 C74 H74 120.8 . .
C75 C74 H74 120.8 . .
C34 C33 C32 119.1(6) . .
C34 C33 H33 120.5 . .
C32 C33 H33 120.5 . .
C54 C53 C52 119.6(7) . .
C54 C53 H53 120.2 . .
C52 C53 H53 120.2 . .
C51 C52 C53 115.7(6) . .
C51 C52 H52 122.1 . .
C53 C52 H52 122.1 . .
C55 C54 C53 119.7(7) . .
C55 C54 H54 120.1 . .
C53 C54 H54 120.1 . .
C85 C84 C83 118.5(4) . .
C85 C84 H84 120.7 . .
C83 C84 H84 120.7 . .
C82 C83 C84 119.6(4) . .
C82 C83 H83 120.2 . .
C84 C83 H83 120.2 . .
N86 C85 C84 122.8(4) . .
N86 C85 H85 118.6 . .
C84 C85 H85 118.6 . .
N86 Ag1 N61 136.94(12) 4_554 4_554
N86 Ag1 N16 98.96(12) 4_554 .
N61 Ag1 N16 102.26(13) 4_554 .
N86 Ag1 N26 115.53(12) 4_554 .
N61 Ag1 N26 87.38(12) 4_554 .
N16 Ag1 N26 116.51(12) . .
N1 P1 N4 123.60(18) . .
N1 P1 O2 106.65(17) . .
N4 P1 O2 107.04(17) . .
N1 P1 O1 107.17(17) . .
N4 P1 O1 106.62(18) . .
O2 P1 O1 104.23(15) . .
N4 P4 N3 123.15(19) . .
N4 P4 O7 106.54(17) . .
N3 P4 O7 106.30(17) . .
N4 P4 O8 106.03(17) . .
N3 P4 O8 107.83(16) . .
O7 P4 O8 105.86(16) . .
N1 P2 N2 122.34(19) . .
N1 P2 O3 108.32(17) . .
N2 P2 O3 109.32(18) . .
N1 P2 O4 110.98(17) . .
N2 P2 O4 108.43(17) . .
O3 P2 O4 93.65(16) . .
N2 P3 N3 122.27(18) . .
N2 P3 O5 105.90(18) . .
N3 P3 O5 108.08(17) . .
N2 P3 O6 108.75(18) . .
N3 P3 O6 105.64(17) . .
O5 P3 O6 105.01(15) . .
F5 P5 F6 92.4(3) . .
F5 P5 F1 90.41(18) . .
F6 P5 F1 89.7(2) . .
F5 P5 F4 89.43(19) . .
F6 P5 F4 90.7(2) . .
F1 P5 F4 179.56(19) . .
F5 P5 F2 178.9(3) . .
F6 P5 F2 88.8(3) . .
F1 P5 F2 89.47(19) . .
F4 P5 F2 90.68(19) . .
F5 P5 F3 91.0(3) . .
F6 P5 F3 176.4(3) . .
F1 P5 F3 88.74(19) . .
F4 P5 F3 90.86(19) . .
F2 P5 F3 87.9(2) . .
C25 C24 C23 119.1(4) . .
C25 C24 H24 120.5 . .
C23 C24 H24 120.5 . .
C41 O4 P2 123.4(3) . .
C81 O8 P4 123.1(2) . .
C71 O7 P4 121.5(2) . .
C41 N46 C45 115.5(4) . .
C31 O3 P2 121.8(3) . .
C11 O1 P1 122.1(3) . .
C12 C13 C14 118.7(5) . .
C12 C13 H13 120.6 . .
C14 C13 H13 120.6 . .
N26 C21 C22 125.1(4) . .
N26 C21 O2 115.4(3) . .
C22 C21 O2 119.2(4) . .
C51 O5 P3 124.3(3) . .
C43 C42 C41 116.5(4) . .
C43 C42 H42 121.7 . .
C41 C42 H42 121.7 . .
N76 C71 C72 125.9(4) . .
N76 C71 O7 116.3(4) . .
C72 C71 O7 117.7(4) . .
C13 C12 C11 117.9(4) . .
C13 C12 H12 121.1 . .
C11 C12 H12 121.1 . .
C11 N16 C15 116.4(4) . .
C11 N16 Ag1 121.4(3) . .
C15 N16 Ag1 122.1(3) . .
P2 N1 P1 139.4(2) . .
C21 O2 P1 124.4(3) . .
C61 O6 P3 126.0(3) . .
C63 C64 C65 119.5(5) . .
C63 C64 H64 120.3 . .
C65 C64 H64 120.3 . .
N46 C45 C44 124.1(5) . .
N46 C45 H45 118.0 . .
C44 C45 H45 118.0 . .
C23 C22 C21 117.3(4) . .
C23 C22 H22 121.3 . .
C21 C22 H22 121.3 . .
P4 N3 P3 131.9(2) . .
P4 N4 P1 130.2(2) . .
C43 C44 C45 117.9(4) . .
C43 C44 H44 121.1 . .
C45 C44 H44 121.1 . .
N16 C11 C12 124.9(4) . .
N16 C11 O1 115.8(4) . .
C12 C11 O1 119.2(4) . .
N26 C25 C24 122.9(4) . .
N26 C25 H25 118.5 . .
C24 C25 H25 118.5 . .
N16 C15 C14 123.4(4) . .
N16 C15 H15 118.3 . .
C14 C15 H15 118.3 . .
C22 C23 C24 119.1(4) . .
C22 C23 H23 120.4 . .
C24 C23 H23 120.4 . .
N61 C61 C62 124.8(4) . .
N61 C61 O6 114.0(4) . .
C62 C61 O6 120.9(4) . .
P3 N2 P2 136.4(2) . .
C21 N26 C25 116.4(4) . .
C21 N26 Ag1 118.2(3) . .
C25 N26 Ag1 121.9(3) . .
C51 N56 C55 116.3(5) . .
N46 C41 O4 117.8(4) . .
N46 C41 C42 126.2(4) . .
O4 C41 C42 116.0(4) . .
C42 C43 C44 119.9(4) . .
C42 C43 H43 120.1 . .
C44 C43 H43 120.1 . .
C61 C62 C63 117.5(5) . .
C61 C62 H62 121.3 . .
C63 C62 H62 121.3 . .
C64 C63 C62 118.7(5) . .
C64 C63 H63 120.6 . .
C62 C63 H63 120.6 . .
C15 C14 C13 118.6(5) . .
C15 C14 H14 120.7 . .
C13 C14 H14 120.7 . .
C31 N36 C35 115.6(5) . .
C54 C55 N56 123.0(6) . .
C54 C55 H55 118.5 . .
N56 C55 H55 118.5 . .
N36 C35 C34 123.8(5) . .
N36 C35 H35 118.1 . .
C34 C35 H35 118.1 . .
N36 C31 O3 118.4(4) . .
N36 C31 C32 125.8(4) . .
O3 C31 C32 115.8(4) . .
C33 C34 C35 118.6(5) . .
C33 C34 H34 120.7 . .
C35 C34 H34 120.7 . .
N56 C51 C52 125.6(5) . .
N56 C51 O5 113.9(4) . .
C52 C51 O5 120.3(5) . .
N61 C65 C64 122.5(5) . .
N61 C65 H65 118.7 . .
C64 C65 H65 118.7 . .
N76 C75 C74 123.8(5) . .
N76 C75 H75 118.1 . .
C74 C75 H75 118.1 . .
C71 N76 C75 115.5(4) . .
C71 C72 C73 117.2(5) . .
C71 C72 H72 121.4 . .
C73 C72 H72 121.4 . .
C74 C73 C72 119.3(5) . .
C74 C73 H73 120.4 . .
C72 C73 H73 120.4 . .
C33 C32 C31 117.1(5) . .
C33 C32 H32 121.4 . .
C31 C32 H32 121.4 . .
C81 N86 C85 117.2(3) . .
C81 N86 Ag1 120.0(3) . 4_455
C85 N86 Ag1 122.8(3) . 4_455
C61 N61 C65 117.0(4) . .
C61 N61 Ag1 114.0(3) . 4_455
C65 N61 Ag1 118.7(3) . 4_455
N86 C81 C82 124.3(4) . .
N86 C81 O8 112.7(3) . .
C82 C81 O8 122.9(4) . .
C83 C82 C81 117.5(4) . .
C83 C82 H82 121.3 . .
C81 C82 H82 121.3 . .
O9A C92A C93A 110.6(16) . .
C92A O9A C94A 118.4(18) . .
O9A C94A C95A 110.7(17) . .
N90D C92D C93D 173.5(18) . .
N90B C92B C93B 169(2) . .

loop_
_geom_bond_atom_site_label_1
_geom_bond_atom_site_label_2
_geom_bond_distance
_geom_bond_site_symmetry_2
C74 C73 1.368(9) .
C74 C75 1.384(8) .
C74 H74 0.9300 .
C33 C34 1.377(9) .
C33 C32 1.382(7) .
C33 H33 0.9300 .
C53 C54 1.352(9) .
C53 C52 1.416(10) .
C53 H53 0.9300 .
C52 C51 1.364(8) .
C52 H52 0.9300 .
C54 C55 1.344(9) .
C54 H54 0.9300 .
C84 C85 1.380(6) .
C84 C83 1.392(7) .
C84 H84 0.9300 .
C83 C82 1.377(6) .
C83 H83 0.9300 .
C85 N86 1.347(6) .
C85 H85 0.9300 .
Ag1 N86 2.270(3) 4_554
Ag1 N61 2.365(4) 4_554
Ag1 N16 2.372(4) .
Ag1 N26 2.382(3) .
P1 N1 1.557(3) .
P1 N4 1.568(4) .
P1 O2 1.594(3) .
P1 O1 1.609(3) .
P4 N4 1.565(3) .
P4 N3 1.568(3) .
P4 O7 1.602(3) .
P4 O8 1.607(3) .
P2 N1 1.556(3) .
P2 N2 1.566(3) .
P2 O3 1.594(3) .
P2 O4 1.608(3) .
P3 N2 1.559(4) .
P3 N3 1.569(3) .
P3 O5 1.589(3) .
P3 O6 1.597(3) .
P5 F5 1.574(4) .
P5 F6 1.576(4) .
P5 F1 1.599(3) .
P5 F4 1.604(3) .
P5 F2 1.607(4) .
P5 F3 1.608(4) .
C24 C25 1.370(6) .
C24 C23 1.390(6) .
C24 H24 0.9300 .
O4 C41 1.380(5) .
O8 C81 1.388(5) .
O7 C71 1.390(5) .
N46 C41 1.313(6) .
N46 C45 1.346(6) .
O3 C31 1.390(5) .
O1 C11 1.393(5) .
C13 C12 1.380(7) .
C13 C14 1.389(7) .
C13 H13 0.9300 .
C21 N26 1.322(5) .
C21 C22 1.388(6) .
C21 O2 1.389(5) .
O5 C51 1.393(5) .
C42 C43 1.375(6) .
C42 C41 1.396(6) .
C42 H42 0.9300 .
C71 N76 1.320(6) .
C71 C72 1.371(6) .
C12 C11 1.387(6) .
C12 H12 0.9300 .
N16 C11 1.325(6) .
N16 C15 1.342(6) .
O6 C61 1.388(5) .
C64 C63 1.373(8) .
C64 C65 1.388(7) .
C64 H64 0.9300 .
C45 C44 1.387(7) .
C45 H45 0.9300 .
C22 C23 1.375(6) .
C22 H22 0.9300 .
C44 C43 1.385(7) .
C44 H44 0.9300 .
C25 N26 1.357(5) .
C25 H25 0.9300 .
C15 C14 1.387(7) .
C15 H15 0.9300 .
C23 H23 0.9300 .
C61 N61 1.323(6) .
C61 C62 1.385(6) .
N56 C51 1.321(6) .
N56 C55 1.359(7) .
C43 H43 0.9300 .
C62 C63 1.400(6) .
C62 H62 0.9300 .
C63 H63 0.9300 .
C14 H14 0.9300 .
N36 C31 1.307(6) .
N36 C35 1.355(7) .
C55 H55 0.9300 .
C35 C34 1.378(8) .
C35 H35 0.9300 .
C31 C32 1.391(7) .
C34 H34 0.9300 .
C65 N61 1.352(6) .
C65 H65 0.9300 .
C75 N76 1.344(6) .
C75 H75 0.9300 .
C72 C73 1.386(8) .
C72 H72 0.9300 .
C73 H73 0.9300 .
C32 H32 0.9300 .
N86 C81 1.335(5) .
N86 Ag1 2.270(3) 4_455
N61 Ag1 2.365(4) 4_455
C81 C82 1.385(6) .
C82 H82 0.9300 .
C92A O9A 1.44(2) .
C92A C93A 1.48(3) .
O9A C94A 1.45(2) .
C94A C95A 1.47(3) .
N90D C92D 1.121(14) .
C93D C92D 1.444(13) .
C92B N90B 1.115(14) .
C92B C93B 1.428(15) .
